data_4312899
loop_
_publ_author_name
Effendy
'Fabio Marchetti'
'Claudio Pettinari'
'Riccardo Pettinari'
'Brian W. Skelton'
'Allan H. White'

_publ_contact_author_address
;
   Department of Chemistry
   University of Western Australia
   35 Stirling Highway
   Crawley
   Western Australia 6009
   Australia
;
_publ_contact_author_email bws@crystal.uwa.edu.au
_publ_contact_author_fax (+61)_08_9380_1118
_publ_contact_author_name 'Skelton, B. W.'
_publ_contact_author_phone (+61)_08-9380_3481
_publ_section_title
;
 Synthesis and Spectroscopic Characterization of Silver(I) Complexes with
 the Bis(1,2,4-triazol-1-yl)alkane Ligand tz2(CH2). X-ray Structures of
 Two- and Three-Dimensional Coordination Polymers
;
_journal_name_full 'Inorganic Chemistry'
_journal_page_first 112
_journal_page_last 117
_journal_paper_doi 10.1021/ic025981q
_journal_volume 42
_journal_year 2003
_chemical_formula_sum 'C5 H6 N6'
_chemical_formula_weight 150.14
_space_group_IT_number 13
_symmetry_cell_setting monoclinic
_symmetry_space_group_name_Hall '-P 2yac'
_symmetry_space_group_name_H-M 'P 1 2/n 1'
_cell_angle_alpha 90.00000
_cell_angle_beta 101.030(2)
_cell_angle_gamma 90.00000
_cell_formula_units_Z 4
_cell_length_a 12.5290(10)
_cell_length_b 4.1809(4)
_cell_length_c 13.1050(10)
_cell_measurement_reflns_used 6106
_cell_measurement_temperature 153
_cell_measurement_theta_max 24.5
_cell_measurement_theta_min 3.3
_cell_volume 673.79(10)
_computing_cell_refinement 'Siemens SAINT (Siemens, 1995)'
_computing_data_collection 'Siemens SMART (Siemens, 1995)'
_computing_data_reduction 'xtal ADDREF SORTRF'
_computing_molecular_graphics xtal
_computing_publication_material 'xtal BONDLA CIFIO'
_computing_structure_refinement 'xtal CRYLSQ'
_computing_structure_solution xtal
_diffrn_ambient_temperature 153
_diffrn_measurement_device_type
;
Bruker SMART CCD diffractometer
;
_diffrn_measurement_method '\w scans'
_diffrn_radiation_detector 'CCD area detector'
_diffrn_radiation_monochromator graphite
_diffrn_radiation_source 'sealed tube'
_diffrn_radiation_type 'Mo K\a'
_diffrn_radiation_wavelength .71073
_diffrn_reflns_av_sigmaI/netI .029
_diffrn_reflns_limit_h_max 20
_diffrn_reflns_limit_h_min -21
_diffrn_reflns_limit_k_max 7
_diffrn_reflns_limit_k_min 0
_diffrn_reflns_limit_l_max 22
_diffrn_reflns_limit_l_min 0
_diffrn_reflns_number 13729
_diffrn_reflns_theta_max 37.82
_diffrn_reflns_theta_min 2.06
_diffrn_standards_decay_% 0
_exptl_absorpt_coefficient_mu .106
_exptl_absorpt_correction_T_max .89
_exptl_absorpt_correction_T_min .65
_exptl_absorpt_correction_type multi-scan
_exptl_absorpt_process_details
;
 SADABS; Sheldrick, 1996
;
_exptl_crystal_colour colourless
_exptl_crystal_density_diffrn 1.48
_exptl_crystal_description pyramid
_exptl_crystal_F_000 312
_exptl_crystal_size_max .5
_exptl_crystal_size_mid .5
_exptl_crystal_size_min .35
_refine_diff_density_max .284
_refine_diff_density_min -.288
_refine_ls_goodness_of_fit_all 1.161
_refine_ls_goodness_of_fit_ref 1.213
_refine_ls_hydrogen_treatment refall
_refine_ls_matrix_type full
_refine_ls_number_constraints 0
_refine_ls_number_parameters 125
_refine_ls_number_reflns 2980
_refine_ls_number_restraints 0
_refine_ls_R_factor_all .045
_refine_ls_R_factor_gt .038
_refine_ls_shift/su_max .005
_refine_ls_shift/su_mean .001
_refine_ls_structure_factor_coef F
_refine_ls_weighting_scheme calc
_refine_ls_wR_factor_all .051
_refine_ls_wR_factor_ref .049
_reflns_d_resolution_high .579
_reflns_d_resolution_low 9.864
_reflns_Friedel_coverage 0
_reflns_limit_h_max 21
_reflns_limit_h_min 0
_reflns_limit_k_max 7
_reflns_limit_k_min 0
_reflns_limit_l_max 22
_reflns_limit_l_min -22
_reflns_number_gt 2980
_reflns_number_total 3528
_reflns_threshold_expression 'F    > 4.00 sig(F   )'
_cod_data_source_file ic025981q_s1_1.cif
_cod_data_source_block dar12
_cod_original_sg_symbol_Hall -p_2yac
_cod_database_code 4312899

loop_
_symmetry_equiv_pos_as_xyz
+x,+y,+z
1/2-x,+y,1/2-z
-x,-y,-z
1/2+x,-y,1/2+z

loop_
_atom_site_label
_atom_site_fract_x
_atom_site_fract_y
_atom_site_fract_z
_atom_site_U_iso_or_equiv
_atom_site_adp_type
_atom_site_calc_flag
_atom_site_calc_attached_atom
_atom_site_occupancy
_atom_site_disorder_assembly
_atom_site_disorder_group
C10 .75000 .5734(2) .25000 .0244(4) Uani ? ? 1.00000 ? ?
N11 .65263(4) .76704(13) .23305(4) .0202(2) Uani ? ? 1.00000 ? ?
N12 .61548(5) .90893(16) .13925(5) .0243(2) Uani ? ? 1.00000 ? ?
C13 .53049(6) 1.07119(18) .15753(6) .0252(3) Uani ? ? 1.00000 ? ?
N14 .51148(5) 1.04489(18) .25596(5) .0281(3) Uani ? ? 1.00000 ? ?
C15 .58980(6) .85141(19) .30081(5) .0255(3) Uani ? ? 1.00000 ? ?
C20 .25000 .2101(2) .25000 .0185(3) Uani ? ? 1.00000 ? ?
N21 .22675(4) .40497(13) .15703(4) .01809(18) Uani ? ? 1.00000 ? ?
N22 .30753(5) .56277(15) .12150(4) .0233(2) Uani ? ? 1.00000 ? ?
C23 .25352(7) .70531(19) .03725(5) .0263(3) Uani ? ? 1.00000 ? ?
N24 .14428(6) .64880(18) .01606(5) .0300(3) Uani ? ? 1.00000 ? ?
C25 .13090(6) .45864(18) .09364(5) .0240(2) Uani ? ? 1.00000 ? ?
H10a .7523(10) .440(3) .1887(9) .036(3) Uiso ? ? 1.00000 ? ?
H13 .4840(10) 1.195(3) .1008(10) .042(3) Uiso ? ? 1.00000 ? ?
H15 .6011(10) .775(3) .3703(9) .039(3) Uiso ? ? 1.00000 ? ?
H20a .3140(8) .084(2) .2472(8) .024(2) Uiso ? ? 1.00000 ? ?
H23 .2900(10) .844(3) -.0044(10) .038(3) Uiso ? ? 1.00000 ? ?
H25 .0669(10) .370(3) .1041(9) .033(3) Uiso ? ? 1.00000 ? ?

loop_
_atom_site_aniso_label
_atom_site_aniso_U_11
_atom_site_aniso_U_22
_atom_site_aniso_U_33
_atom_site_aniso_U_12
_atom_site_aniso_U_13
_atom_site_aniso_U_23
C10 .0227(4) .0166(3) .0338(5) .00000 .0048(3) .00000
N11 .0187(2) .0197(2) .0229(2) -.00148(17) .00536(17) .00135(17)
N12 .0228(2) .0279(3) .0229(2) .0005(2) .00637(19) .0039(2)
C13 .0199(3) .0275(3) .0279(3) .0004(2) .0036(2) .0025(2)
N14 .0205(2) .0364(3) .0279(3) .0023(2) .0063(2) -.0031(2)
C15 .0219(3) .0333(3) .0222(3) -.0016(2) .0063(2) .0001(2)
C20 .0203(3) .0182(3) .0170(3) .00000 .0039(3) .00000
N21 .0187(2) .0204(2) .01551(18) -.00132(16) .00431(15) -.00030(15)
N22 .0235(2) .0262(3) .0217(2) -.00463(19) .00811(18) .00078(19)
C23 .0345(3) .0271(3) .0187(2) -.0048(3) .0084(2) .0011(2)
N24 .0334(3) .0350(3) .0198(2) -.0024(3) .0004(2) .0056(2)
C25 .0216(3) .0297(3) .0197(2) -.0015(2) .0013(2) .0023(2)

loop_
_atom_type_symbol
_atom_type_description
_atom_type_oxidation_number
_atom_type_number_in_cell
_atom_type_scat_dispersion_real
_atom_type_scat_dispersion_imag
_atom_type_scat_source
C ? 0 20 .002 .002 'Int Tables Vol IV Tables 2.2B and 2.3.1'
H ? 0 24 0 0 'Int Tables Vol IV Tables 2.2B and 2.3.1'
N ? 0 24 .004 .003 'Int Tables Vol IV Tables 2.2B and 2.3.1'

loop_
_diffrn_attenuator_code
_diffrn_attenuator_scale
? ?

loop_
_geom_angle_atom_site_label_1
_geom_angle_atom_site_label_2
_geom_angle_atom_site_label_3
_geom_angle_site_symmetry_1
_geom_angle_site_symmetry_2
_geom_angle_site_symmetry_3
_geom_angle
_geom_angle_publ_flag
N11 C10 H10a . . . 110.4(7) ?
N11 C10 N11 . . '2 655' 111.87(7) ?
N11 C10 H10a . . '2 655' 106.7(7) ?
H10a C10 N11 . . '2 655' 106.7(7) ?
H10a C10 H10a . . '2 655' 110.9(10) ?
N11 C10 H10a '2 655' . '2 655' 110.4(7) ?
C10 N11 N12 . . . 120.97(5) ?
C10 N11 C15 . . . 129.07(5) ?
N12 N11 C15 . . . 109.87(5) ?
N11 N12 C13 . . . 101.99(6) ?
N12 C13 N14 . . . 115.05(6) ?
N12 C13 H13 . . . 120.5(8) ?
N14 C13 H13 . . . 124.5(8) ?
C13 N14 C15 . . . 102.81(6) ?
N11 C15 N14 . . . 110.29(6) ?
N11 C15 H15 . . . 123.3(8) ?
N14 C15 H15 . . . 126.4(8) ?
N21 C20 H20a . . . 108.1(7) ?
N21 C20 N21 . . 2 111.52(6) ?
N21 C20 H20a . . 2 107.7(6) ?
H20a C20 N21 . . 2 107.7(6) ?
H20a C20 H20a . . 2 113.9(9) ?
N21 C20 H20a 2 . 2 108.1(7) ?
C20 N21 N22 . . . 121.12(4) ?
C20 N21 C25 . . . 128.83(5) ?
N22 N21 C25 . . . 110.05(5) ?
N21 N22 C23 . . . 102.05(6) ?
N22 C23 N24 . . . 115.18(7) ?
N22 C23 H23 . . . 121.3(7) ?
N24 C23 H23 . . . 123.5(7) ?
C23 N24 C25 . . . 102.53(6) ?
N21 C25 N24 . . . 110.20(6) ?
N21 C25 H25 . . . 123.0(7) ?
N24 C25 H25 . . . 126.8(7) ?

loop_
_geom_bond_atom_site_label_1
_geom_bond_atom_site_label_2
_geom_bond_site_symmetry_1
_geom_bond_site_symmetry_2
_geom_bond_distance
_geom_bond_publ_flag
C10 N11 . . 1.4455(8) ?
C10 H10a . . .983(12) ?
C10 N11 . '2 655' 1.4455(8) ?
C10 H10a . '2 655' .983(12) ?
N11 N12 . . 1.3640(8) ?
N11 C15 . . 1.3418(10) ?
N12 C13 . . 1.3225(10) ?
C13 N14 . . 1.3602(11) ?
C13 H13 . . .997(12) ?
N14 C15 . . 1.3199(10) ?
C15 H15 . . .949(12) ?
C20 N21 . . 1.4483(7) ?
C20 H20a . . .966(11) ?
C20 N21 . 2 1.4483(7) ?
C20 H20a . 2 .966(11) ?
N21 N22 . . 1.3627(9) ?
N21 C25 . . 1.3419(8) ?
N22 C23 . . 1.3215(9) ?
C23 N24 . . 1.3641(11) ?
C23 H23 . . .970(14) ?
N24 C25 . . 1.3263(10) ?
C25 H25 . . .917(12) ?

loop_
_geom_hbond_atom_site_label_D
_geom_hbond_atom_site_label_H
_geom_hbond_atom_site_label_A
_geom_hbond_site_symmetry_D
_geom_hbond_site_symmetry_H
_geom_hbond_site_symmetry_A
_geom_hbond_distance_DH
_geom_hbond_distance_HA
_geom_hbond_distance_DA
_geom_hbond_angle_DHA
_geom_hbond_publ_flag
? ? ? ? ? ? ? ? ? ? ?

loop_
_geom_torsion_atom_site_label_1
_geom_torsion_atom_site_label_2
_geom_torsion_atom_site_label_3
_geom_torsion_atom_site_label_4
_geom_torsion_site_symmetry_1
_geom_torsion_site_symmetry_2
_geom_torsion_site_symmetry_3
_geom_torsion_site_symmetry_4
_geom_torsion
_geom_torsion_publ_flag
? ? ? ? ? ? ? ? ? ?
